data_7706715
loop_
_publ_author_name
'Tagne Kuate, Alain C.'
'Lalancette, Roger A.'
'Bockfeld, Dirk'
'Tamm, Matthias'
'J\"akle, Frieder'

_publ_section_title
;
 Palladium(0) complexes of diferrocenylmercury diphosphines: synthesis,
 X-ray structure analyses, catalytic isomerization, and C-Cl bond
 activation.
;
_journal_issue 13
_journal_name_full 'Dalton transactions (Cambridge, England : 2003)'
_journal_page_first 4512
_journal_page_last 4518
_journal_paper_doi 10.1039/d1dt00641j
_journal_volume 50
_journal_year 2021
_chemical_formula_moiety 'C45 H38 Cl2 Fe2 Hg P2 Pd, 2(C H2 Cl2)'
_chemical_formula_sum 'C47 H42 Cl6 Fe2 Hg P2 Pd'
_chemical_formula_weight 1300.13
_space_group_crystal_system monoclinic
_space_group_IT_number 14
_space_group_name_Hall '-P 2ybc'
_space_group_name_H-M_alt 'P 1 21/c 1'
_atom_sites_solution_hydrogens mixed
_atom_sites_solution_primary direct
_atom_sites_solution_secondary difmap
_audit_creation_method SHELXL-2014/7
_audit_update_record
;
2021-01-04 deposited with the CCDC.	2021-03-01 downloaded from the CCDC.
;
_cell_angle_alpha 90
_cell_angle_beta 105.223(9)
_cell_angle_gamma 90
_cell_formula_units_Z 4
_cell_length_a 11.975(4)
_cell_length_b 27.776(9)
_cell_length_c 14.345(4)
_cell_measurement_reflns_used 9846
_cell_measurement_temperature 100(2)
_cell_measurement_theta_max 68.49
_cell_measurement_theta_min 3.18
_cell_volume 4604(3)
_computing_cell_refinement 'APEX 2'
_computing_data_collection 'APEX 2 (Bruker, 2006)'
_computing_data_reduction 'SAINT (Bruker, 2005)'
_computing_molecular_graphics SHELXTL
_computing_publication_material SHELXTL
_computing_structure_refinement 'SHELXL-2014/7 (Sheldrick, 2014)'
_computing_structure_solution 'SHELXL-2014/7 (Sheldrick, 2014)'
_diffrn_ambient_temperature 100(2)
_diffrn_measured_fraction_theta_full 0.982
_diffrn_measured_fraction_theta_max 0.964
_diffrn_measurement_device_type 'Bruker SMART CCD Apex-II area-detector'
_diffrn_measurement_method '\f and \w'
_diffrn_radiation_monochromator graphite
_diffrn_radiation_source 'fine-focus sealed tube'
_diffrn_radiation_type CuK\a
_diffrn_radiation_wavelength 1.54178
_diffrn_reflns_av_R_equivalents 0.0491
_diffrn_reflns_av_unetI/netI 0.0414
_diffrn_reflns_Laue_measured_fraction_full 0.982
_diffrn_reflns_Laue_measured_fraction_max 0.964
_diffrn_reflns_limit_h_max 12
_diffrn_reflns_limit_h_min -14
_diffrn_reflns_limit_k_max 32
_diffrn_reflns_limit_k_min -32
_diffrn_reflns_limit_l_max 17
_diffrn_reflns_limit_l_min -16
_diffrn_reflns_number 42767
_diffrn_reflns_point_group_measured_fraction_full 0.982
_diffrn_reflns_point_group_measured_fraction_max 0.964
_diffrn_reflns_theta_full 67.679
_diffrn_reflns_theta_max 68.808
_diffrn_reflns_theta_min 3.182
_exptl_absorpt_coefficient_mu 18.024
_exptl_absorpt_correction_T_max 0.642
_exptl_absorpt_correction_T_min 0.133
_exptl_absorpt_correction_type numerical
_exptl_absorpt_process_details 'SADABS (Sheldrick, 2008a)'
_exptl_crystal_colour yellow
_exptl_crystal_density_diffrn 1.876
_exptl_crystal_description rod
_exptl_crystal_F_000 2536
_exptl_crystal_recrystallization_method 'Re-crystallisation from solvent: Dichloromethane/hexanes'
_exptl_crystal_size_max 0.398
_exptl_crystal_size_mid 0.051
_exptl_crystal_size_min 0.040
_refine_diff_density_max 1.530
_refine_diff_density_min -1.705
_refine_diff_density_rms 0.139
_refine_ls_extinction_method none
_refine_ls_goodness_of_fit_ref 1.016
_refine_ls_hydrogen_treatment constr
_refine_ls_matrix_type full
_refine_ls_number_parameters 542
_refine_ls_number_reflns 8230
_refine_ls_number_restraints 12
_refine_ls_restrained_S_all 1.021
_refine_ls_R_factor_all 0.0507
_refine_ls_R_factor_gt 0.0383
_refine_ls_shift/su_max 0.002
_refine_ls_shift/su_mean 0.000
_refine_ls_structure_factor_coef Fsqd
_refine_ls_weighting_details 'w=1/[\s^2^(Fo^2^)+(0.0295P)^2^+34.3935P] where P=(Fo^2^+2Fc^2^)/3'
_refine_ls_weighting_scheme calc
_refine_ls_wR_factor_gt 0.0819
_refine_ls_wR_factor_ref 0.0862
_reflns_Friedel_coverage 0.000
_reflns_number_gt 6916
_reflns_number_total 8230
_reflns_threshold_expression 'I > 2\s(I)'
_cod_data_source_file d1dt00641j2.cif
_cod_data_source_block ROGER_a
_cod_depositor_comments 'Adding full bibliography for 7706713--7706715.cif.'
_cod_original_cell_volume 4604(2)
_cod_original_sg_symbol_H-M 'P 21/c'
_cod_database_code 7706715
_shelx_shelxl_version_number 2014/7
_shelx_space_group_comment
;
The symmetry employed for this shelxl refinement is uniquely defined
by the following loop, which should always be used as a source of
symmetry information in preference to the above space-group names.
They are only intended as comments.
;
_shelx_estimated_absorpt_t_min 0.053
_shelx_estimated_absorpt_t_max 0.533

loop_
_space_group_symop_operation_xyz
'x, y, z'
'-x, y+1/2, -z+1/2'
'-x, -y, -z'
'x, -y-1/2, z-1/2'

loop_
_atom_site_label
_atom_site_type_symbol
_atom_site_fract_x
_atom_site_fract_y
_atom_site_fract_z
_atom_site_U_iso_or_equiv
_atom_site_adp_type
_atom_site_occupancy
_atom_site_site_symmetry_order
_atom_site_calc_flag
_atom_site_refinement_flags_posn
_atom_site_refinement_flags_adp
_atom_site_refinement_flags_occupancy
_atom_site_disorder_assembly
_atom_site_disorder_group
Hg1 Hg 0.73646(2) 0.26827(2) 0.29166(2) 0.01448(7) Uani 1 1 d . . . . .
Pd1 Pd 0.72126(4) 0.37299(2) 0.33136(3) 0.01459(10) Uani 1 1 d . . . . .
Fe1 Fe 0.52936(8) 0.23753(3) 0.43626(6) 0.0153(2) Uani 1 1 d . . . . .
Fe2 Fe 1.05057(8) 0.26836(3) 0.37767(6) 0.0173(2) Uani 1 1 d . . . . .
P1 P 0.53702(13) 0.35731(5) 0.35103(10) 0.0148(3) Uani 1 1 d . . . . .
P2 P 0.90683(13) 0.37951(5) 0.30464(10) 0.0166(3) Uani 1 1 d . . . . .
Cl1 Cl 0.79590(12) 0.33627(5) 0.48687(10) 0.0201(3) Uani 1 1 d . . . . .
Cl2 Cl 0.65123(15) 0.47178(6) 0.23763(12) 0.0319(4) Uani 1 1 d . . . . .
Cl3 Cl 0.7585(2) 0.13985(9) 0.27008(17) 0.0597(6) Uani 1 1 d . . . . .
Cl4 Cl 0.9806(3) 0.09604(14) 0.2711(2) 0.0518(13) Uani 0.567(6) 1 d . . P . .
Cl4A Cl 0.8786(6) 0.05510(19) 0.2394(5) 0.073(2) Uani 0.433(6) 1 d . . P . .
Cl5 Cl 0.5294(4) 0.06165(15) 0.4302(3) 0.1410(17) Uani 1 1 d . U . . .
Cl6 Cl 0.2882(5) 0.09452(14) 0.3709(4) 0.1493(18) Uani 1 1 d . U . . .
C1 C 0.5732(5) 0.2579(2) 0.3111(4) 0.0154(12) Uani 1 1 d . . . . .
C2 C 0.5020(5) 0.2942(2) 0.3417(4) 0.0156(12) Uani 1 1 d . . . . .
C3 C 0.3940(5) 0.2717(2) 0.3437(4) 0.0168(12) Uani 1 1 d . . . . .
H3 H 0.3280 0.2878 0.3619 0.020 Uiso 1 1 calc R U . . .
C4 C 0.3977(5) 0.2227(2) 0.3158(4) 0.0164(12) Uani 1 1 d . . . . .
H4 H 0.3351 0.1983 0.3112 0.020 Uiso 1 1 calc R U . . .
C5 C 0.5077(5) 0.2144(2) 0.2964(4) 0.0184(13) Uani 1 1 d . . . . .
H5 H 0.5350 0.1828 0.2771 0.022 Uiso 1 1 calc R U . . .
C6 C 0.6801(5) 0.2281(2) 0.5426(4) 0.0225(14) Uani 1 1 d . . . . .
H6 H 0.7599 0.2346 0.5362 0.027 Uiso 1 1 calc R U . . .
C7 C 0.6081(5) 0.2617(2) 0.5732(4) 0.0215(14) Uani 1 1 d . . . . .
H7 H 0.6282 0.2959 0.5922 0.026 Uiso 1 1 calc R U . . .
C8 C 0.5016(6) 0.2381(2) 0.5719(4) 0.0248(14) Uani 1 1 d . . . . .
H8 H 0.4339 0.2526 0.5902 0.030 Uiso 1 1 calc R U . . .
C9 C 0.5099(6) 0.1896(2) 0.5389(4) 0.0234(14) Uani 1 1 d . . . . .
H9 H 0.4484 0.1643 0.5301 0.028 Uiso 1 1 calc R U . . .
C10 C 0.6195(6) 0.1837(2) 0.5217(4) 0.0243(14) Uani 1 1 d . . . . .
H10 H 0.6493 0.1536 0.4984 0.029 Uiso 1 1 calc R U . . .
C11 C 0.5214(5) 0.3827(2) 0.4647(4) 0.0184(13) Uani 1 1 d . . . . .
C12 C 0.5811(6) 0.4252(2) 0.4979(5) 0.0271(15) Uani 1 1 d . . . . .
H12 H 0.6315 0.4389 0.4638 0.032 Uiso 1 1 calc R U . . .
C13 C 0.5667(7) 0.4473(3) 0.5804(5) 0.0367(18) Uani 1 1 d . . . . .
H13 H 0.6066 0.4765 0.6022 0.044 Uiso 1 1 calc R U . . .
C14 C 0.4948(6) 0.4274(3) 0.6313(5) 0.0323(17) Uani 1 1 d . . . . .
H14 H 0.4850 0.4429 0.6877 0.039 Uiso 1 1 calc R U . . .
C15 C 0.4378(6) 0.3853(3) 0.6002(5) 0.0312(16) Uani 1 1 d . . . . .
H15 H 0.3893 0.3713 0.6357 0.037 Uiso 1 1 calc R U . . .
C16 C 0.4505(6) 0.3629(2) 0.5166(4) 0.0239(14) Uani 1 1 d . . . . .
H16 H 0.4101 0.3338 0.4952 0.029 Uiso 1 1 calc R U . . .
C17 C 0.4127(5) 0.3846(2) 0.2655(4) 0.0163(12) Uani 1 1 d . . . . .
C18 C 0.3916(6) 0.4340(2) 0.2702(5) 0.0232(14) Uani 1 1 d . . . . .
H18 H 0.4423 0.4529 0.3186 0.028 Uiso 1 1 calc R U . . .
C19 C 0.2990(6) 0.4560(2) 0.2064(5) 0.0280(15) Uani 1 1 d . . . . .
H19 H 0.2875 0.4897 0.2103 0.034 Uiso 1 1 calc R U . . .
C20 C 0.2232(6) 0.4291(2) 0.1369(5) 0.0267(15) Uani 1 1 d . . . . .
H20 H 0.1577 0.4439 0.0947 0.032 Uiso 1 1 calc R U . . .
C21 C 0.2431(6) 0.3804(2) 0.1291(5) 0.0263(15) Uani 1 1 d . . . . .
H21 H 0.1920 0.3620 0.0802 0.032 Uiso 1 1 calc R U . . .
C22 C 0.3373(5) 0.3582(2) 0.1922(4) 0.0206(13) Uani 1 1 d . . . . .
H22 H 0.3505 0.3248 0.1855 0.025 Uiso 1 1 calc R U . . .
C23 C 0.9001(5) 0.2777(2) 0.2705(4) 0.0161(12) Uani 1 1 d . . . . .
C24 C 0.9663(5) 0.3213(2) 0.2891(4) 0.0159(12) Uani 1 1 d . . . . .
C25 C 1.0782(5) 0.3122(2) 0.2720(4) 0.0192(13) Uani 1 1 d . . . . .
H25 H 1.1426 0.3360 0.2789 0.023 Uiso 1 1 calc R U . . .
C26 C 1.0792(5) 0.2637(2) 0.2424(4) 0.0212(13) Uani 1 1 d . . . . .
H26 H 1.1456 0.2469 0.2264 0.025 Uiso 1 1 calc R U . . .
C27 C 0.9710(5) 0.2426(2) 0.2416(4) 0.0204(13) Uani 1 1 d . . . . .
H27 H 0.9490 0.2083 0.2253 0.024 Uiso 1 1 calc R U . . .
C28 C 1.0658(6) 0.2874(3) 0.5190(4) 0.0302(16) Uani 1 1 d . . . . .
H28 H 1.0367 0.3178 0.5416 0.036 Uiso 1 1 calc R U . . .
C29 C 1.1775(6) 0.2803(3) 0.5032(4) 0.0265(15) Uani 1 1 d . . . . .
H29 H 1.2400 0.3051 0.5125 0.032 Uiso 1 1 calc R U . . .
C30 C 1.1845(6) 0.2325(2) 0.4709(5) 0.0276(15) Uani 1 1 d . . . . .
H30 H 1.2526 0.2174 0.4542 0.033 Uiso 1 1 calc R U . . .
C31 C 1.0756(6) 0.2097(3) 0.4661(5) 0.0314(16) Uani 1 1 d . . . . .
H31 H 1.0545 0.1757 0.4456 0.038 Uiso 1 1 calc R U . . .
C32 C 1.0033(6) 0.2436(3) 0.4968(5) 0.0330(17) Uani 1 1 d . . . . .
H32 H 0.9224 0.2378 0.5011 0.040 Uiso 1 1 calc R U . . .
C33 C 1.0154(5) 0.4128(2) 0.3943(4) 0.0209(13) Uani 1 1 d . . . . .
C34 C 0.9938(6) 0.4262(2) 0.4814(5) 0.0293(16) Uani 1 1 d . . . . .
H34 H 0.9213 0.4189 0.4933 0.035 Uiso 1 1 calc R U . . .
C35 C 1.0782(7) 0.4502(3) 0.5510(5) 0.043(2) Uani 1 1 d . . . . .
H35 H 1.0630 0.4591 0.6104 0.052 Uiso 1 1 calc R U . . .
C36 C 1.1841(7) 0.4612(3) 0.5345(5) 0.0387(18) Uani 1 1 d . . . . .
H36 H 1.2419 0.4774 0.5824 0.046 Uiso 1 1 calc R U . . .
C37 C 1.2046(6) 0.4485(3) 0.4471(5) 0.0346(17) Uani 1 1 d . . . . .
H37 H 1.2768 0.4562 0.4351 0.042 Uiso 1 1 calc R U . . .
C38 C 1.1223(6) 0.4248(3) 0.3779(5) 0.0290(15) Uani 1 1 d . . . . .
H38 H 1.1378 0.4164 0.3184 0.035 Uiso 1 1 calc R U . . .
C39 C 0.9103(5) 0.4086(2) 0.1911(4) 0.0183(13) Uani 1 1 d . . . . .
C40 C 0.9019(5) 0.3815(2) 0.1079(4) 0.0206(13) Uani 1 1 d . . . . .
H40 H 0.9019 0.3474 0.1120 0.025 Uiso 1 1 calc R U . . .
C41 C 0.8934(6) 0.4030(2) 0.0195(4) 0.0250(14) Uani 1 1 d . . . . .
H41 H 0.8875 0.3838 -0.0364 0.030 Uiso 1 1 calc R U . . .
C42 C 0.8938(6) 0.4530(3) 0.0129(5) 0.0302(16) Uani 1 1 d . . . . .
H42 H 0.8879 0.4682 -0.0475 0.036 Uiso 1 1 calc R U . . .
C43 C 0.9028(6) 0.4806(2) 0.0955(5) 0.0291(15) Uani 1 1 d . . . . .
H43 H 0.9036 0.5147 0.0914 0.035 Uiso 1 1 calc R U . . .
C44 C 0.9107(6) 0.4588(2) 0.1835(5) 0.0243(14) Uani 1 1 d . . . . .
H44 H 0.9164 0.4781 0.2393 0.029 Uiso 1 1 calc R U . . .
C45 C 0.6507(5) 0.4087(2) 0.2056(4) 0.0207(13) Uani 1 1 d . . . . .
H45A H 0.6973 0.4034 0.1588 0.025 Uiso 1 1 calc R U . . .
H45B H 0.5707 0.3975 0.1764 0.025 Uiso 1 1 calc R U . . .
C46 C 0.8320(10) 0.1053(4) 0.2037(7) 0.072(3) Uani 1 1 d . . . . .
H46A H 0.8308 0.1214 0.1426 0.087 Uiso 0.5675 1 d . U P . .
H46B H 0.7945 0.0746 0.1864 0.087 Uiso 0.5675 1 d . U P . .
H46C H 0.8968 0.1238 0.1945 0.087 Uiso 0.4325 1 d . U P . .
H46D H 0.7810 0.1010 0.1387 0.087 Uiso 0.4325 1 d . U P . .
C47 C 0.3895(11) 0.0576(4) 0.4493(8) 0.089(4) Uani 1 1 d . . . . .
H47A H 0.3628 0.0238 0.4403 0.107 Uiso 1 1 calc R U . . .
H47B H 0.3938 0.0669 0.5168 0.107 Uiso 1 1 calc R U . . .

loop_
_atom_site_aniso_label
_atom_site_aniso_U_11
_atom_site_aniso_U_22
_atom_site_aniso_U_33
_atom_site_aniso_U_23
_atom_site_aniso_U_13
_atom_site_aniso_U_12
Hg1 0.01193(13) 0.01788(12) 0.01459(11) -0.00140(9) 0.00519(9) -0.00050(10)
Pd1 0.0129(2) 0.0166(2) 0.0153(2) -0.00005(16) 0.00540(17) -0.00141(17)
Fe1 0.0130(5) 0.0194(5) 0.0145(4) 0.0023(4) 0.0053(4) -0.0001(4)
Fe2 0.0122(5) 0.0237(5) 0.0171(5) 0.0041(4) 0.0057(4) 0.0002(4)
P1 0.0130(8) 0.0169(7) 0.0156(7) -0.0010(6) 0.0057(6) -0.0005(6)
P2 0.0129(8) 0.0205(8) 0.0179(7) 0.0023(6) 0.0068(6) -0.0025(6)
Cl1 0.0179(7) 0.0244(7) 0.0185(7) 0.0027(6) 0.0057(6) -0.0007(6)
Cl2 0.0356(10) 0.0196(8) 0.0431(9) 0.0033(7) 0.0150(8) 0.0027(7)
Cl3 0.0556(14) 0.0630(14) 0.0576(13) 0.0109(11) 0.0097(11) 0.0175(11)
Cl4 0.058(3) 0.054(2) 0.041(2) -0.0021(16) 0.0096(17) 0.0212(19)
Cl4A 0.107(5) 0.042(3) 0.090(4) 0.014(3) 0.060(4) 0.013(3)
Cl5 0.192(4) 0.127(3) 0.120(3) -0.056(3) 0.069(3) -0.077(3)
Cl6 0.201(5) 0.074(2) 0.159(4) 0.005(2) 0.023(4) -0.039(3)
C1 0.013(3) 0.020(3) 0.014(3) 0.000(2) 0.004(2) 0.000(2)
C2 0.015(3) 0.019(3) 0.013(3) 0.000(2) 0.004(2) 0.000(2)
C3 0.013(3) 0.021(3) 0.018(3) 0.000(2) 0.007(2) 0.000(3)
C4 0.014(3) 0.019(3) 0.016(3) 0.001(2) 0.002(2) -0.004(2)
C5 0.020(3) 0.019(3) 0.020(3) -0.001(2) 0.012(3) -0.003(3)
C6 0.012(3) 0.035(4) 0.019(3) 0.011(3) 0.001(3) 0.000(3)
C7 0.023(4) 0.029(3) 0.012(3) 0.002(2) 0.002(3) 0.000(3)
C8 0.026(4) 0.037(4) 0.012(3) 0.000(3) 0.006(3) -0.003(3)
C9 0.025(4) 0.026(3) 0.019(3) 0.010(3) 0.005(3) -0.002(3)
C10 0.023(4) 0.032(4) 0.019(3) 0.009(3) 0.006(3) 0.005(3)
C11 0.013(3) 0.021(3) 0.020(3) -0.002(2) 0.002(3) 0.005(2)
C12 0.028(4) 0.024(3) 0.030(3) -0.007(3) 0.011(3) -0.003(3)
C13 0.041(5) 0.032(4) 0.036(4) -0.013(3) 0.008(4) -0.005(3)
C14 0.036(4) 0.041(4) 0.022(3) -0.011(3) 0.010(3) 0.006(3)
C15 0.028(4) 0.040(4) 0.030(4) -0.002(3) 0.015(3) 0.002(3)
C16 0.023(4) 0.031(4) 0.019(3) -0.002(3) 0.008(3) 0.000(3)
C17 0.012(3) 0.023(3) 0.018(3) 0.002(2) 0.011(2) 0.003(2)
C18 0.021(4) 0.020(3) 0.028(3) -0.003(3) 0.006(3) -0.002(3)
C19 0.029(4) 0.023(3) 0.031(4) 0.002(3) 0.006(3) 0.012(3)
C20 0.015(3) 0.034(4) 0.031(3) 0.005(3) 0.005(3) 0.008(3)
C21 0.022(4) 0.031(4) 0.023(3) 0.002(3) 0.000(3) -0.002(3)
C22 0.022(3) 0.020(3) 0.023(3) 0.000(2) 0.011(3) 0.000(3)
C23 0.012(3) 0.025(3) 0.011(3) 0.001(2) 0.003(2) 0.002(2)
C24 0.012(3) 0.022(3) 0.015(3) 0.005(2) 0.006(2) 0.000(2)
C25 0.017(3) 0.028(3) 0.015(3) 0.006(2) 0.009(3) -0.001(3)
C26 0.019(3) 0.027(3) 0.021(3) 0.002(3) 0.010(3) 0.001(3)
C27 0.017(3) 0.024(3) 0.020(3) -0.006(2) 0.005(3) -0.003(3)
C28 0.025(4) 0.051(4) 0.014(3) 0.006(3) 0.005(3) 0.008(3)
C29 0.020(4) 0.041(4) 0.016(3) 0.004(3) 0.000(3) -0.002(3)
C30 0.020(3) 0.037(4) 0.027(3) 0.015(3) 0.009(3) 0.009(3)
C31 0.025(4) 0.033(4) 0.036(4) 0.015(3) 0.009(3) 0.000(3)
C32 0.027(4) 0.051(5) 0.025(3) 0.022(3) 0.014(3) 0.004(3)
C33 0.019(3) 0.019(3) 0.023(3) 0.001(2) 0.004(3) -0.002(3)
C34 0.032(4) 0.033(4) 0.026(3) -0.010(3) 0.014(3) -0.013(3)
C35 0.051(5) 0.050(5) 0.032(4) -0.017(4) 0.018(4) -0.022(4)
C36 0.034(4) 0.045(5) 0.032(4) -0.007(3) -0.001(3) -0.014(4)
C37 0.018(4) 0.044(4) 0.041(4) -0.005(3) 0.006(3) -0.012(3)
C38 0.019(4) 0.041(4) 0.028(3) -0.007(3) 0.007(3) -0.005(3)
C39 0.012(3) 0.022(3) 0.022(3) 0.000(2) 0.007(3) -0.004(3)
C40 0.019(3) 0.024(3) 0.019(3) 0.002(2) 0.006(3) -0.003(3)
C41 0.022(4) 0.035(4) 0.022(3) 0.003(3) 0.012(3) 0.002(3)
C42 0.030(4) 0.038(4) 0.025(3) 0.014(3) 0.010(3) 0.001(3)
C43 0.030(4) 0.022(3) 0.038(4) 0.010(3) 0.014(3) 0.001(3)
C44 0.025(4) 0.020(3) 0.030(3) 0.002(3) 0.013(3) 0.002(3)
C45 0.015(3) 0.029(3) 0.019(3) 0.002(3) 0.006(3) -0.001(3)
C46 0.093(8) 0.082(8) 0.044(5) -0.005(5) 0.020(6) -0.006(7)
C47 0.118(11) 0.085(8) 0.080(8) -0.026(7) 0.052(8) -0.019(8)

loop_
_atom_type_symbol
_atom_type_description
_atom_type_scat_dispersion_real
_atom_type_scat_dispersion_imag
_atom_type_scat_source
C C 0.0181 0.0091 'International Tables Vol C Tables 4.2.6.8 and 6.1.1.4'
H H 0.0000 0.0000 'International Tables Vol C Tables 4.2.6.8 and 6.1.1.4'
P P 0.2955 0.4335 'International Tables Vol C Tables 4.2.6.8 and 6.1.1.4'
Cl Cl 0.3639 0.7018 'International Tables Vol C Tables 4.2.6.8 and 6.1.1.4'
Fe Fe -1.1336 3.1974 'International Tables Vol C Tables 4.2.6.8 and 6.1.1.4'
Pd Pd 0.1215 3.9337 'International Tables Vol C Tables 4.2.6.8 and 6.1.1.4'
Hg Hg -4.2923 7.6849 'International Tables Vol C Tables 4.2.6.8 and 6.1.1.4'

loop_
_geom_angle_atom_site_label_1
_geom_angle_atom_site_label_2
_geom_angle_atom_site_label_3
_geom_angle
_geom_angle_site_symmetry_1
_geom_angle_site_symmetry_3
_geom_angle_publ_flag
C1 Hg1 C23 179.0(2) . . ?
C1 Hg1 Pd1 90.14(16) . . ?
C23 Hg1 Pd1 90.70(16) . . ?
C45 Pd1 P1 90.72(18) . . ?
C45 Pd1 P2 90.46(18) . . ?
P1 Pd1 P2 173.29(5) . . ?
C45 Pd1 Cl1 174.70(18) . . ?
P1 Pd1 Cl1 86.66(5) . . ?
P2 Pd1 Cl1 92.69(5) . . ?
C45 Pd1 Hg1 109.77(17) . . ?
P1 Pd1 Hg1 87.03(4) . . ?
P2 Pd1 Hg1 86.36(4) . . ?
Cl1 Pd1 Hg1 74.72(4) . . ?
C3 Fe1 C9 123.4(3) . . ?
C3 Fe1 C2 41.4(2) . . ?
C9 Fe1 C2 161.7(3) . . ?
C3 Fe1 C10 158.7(3) . . ?
C9 Fe1 C10 40.2(3) . . ?
C2 Fe1 C10 157.5(2) . . ?
C3 Fe1 C4 40.7(2) . . ?
C9 Fe1 C4 105.5(2) . . ?
C2 Fe1 C4 69.1(2) . . ?
C10 Fe1 C4 121.6(3) . . ?
C3 Fe1 C6 159.6(3) . . ?
C9 Fe1 C6 68.0(3) . . ?
C2 Fe1 C6 123.2(2) . . ?
C10 Fe1 C6 40.5(3) . . ?
C4 Fe1 C6 158.7(2) . . ?
C3 Fe1 C7 123.8(2) . . ?
C9 Fe1 C7 68.6(3) . . ?
C2 Fe1 C7 109.6(2) . . ?
C10 Fe1 C7 68.3(3) . . ?
C4 Fe1 C7 158.2(2) . . ?
C6 Fe1 C7 40.3(2) . . ?
C3 Fe1 C5 68.6(2) . . ?
C9 Fe1 C5 119.4(2) . . ?
C2 Fe1 C5 68.7(2) . . ?
C10 Fe1 C5 105.5(3) . . ?
C4 Fe1 C5 40.9(2) . . ?
C6 Fe1 C5 123.1(3) . . ?
C7 Fe1 C5 160.5(2) . . ?
C3 Fe1 C8 108.3(3) . . ?
C9 Fe1 C8 41.1(3) . . ?
C2 Fe1 C8 125.7(2) . . ?
C10 Fe1 C8 68.3(3) . . ?
C4 Fe1 C8 121.2(3) . . ?
C6 Fe1 C8 68.1(3) . . ?
C7 Fe1 C8 40.7(2) . . ?
C5 Fe1 C8 156.1(2) . . ?
C3 Fe1 C1 69.4(2) . . ?
C9 Fe1 C1 154.6(2) . . ?
C2 Fe1 C1 41.5(2) . . ?
C10 Fe1 C1 120.2(2) . . ?
C4 Fe1 C1 68.9(2) . . ?
C6 Fe1 C1 107.7(2) . . ?
C7 Fe1 C1 125.4(2) . . ?
C5 Fe1 C1 40.4(2) . . ?
C8 Fe1 C1 162.8(2) . . ?
C24 Fe2 C25 41.6(2) . . ?
C24 Fe2 C31 159.4(3) . . ?
C25 Fe2 C31 156.1(3) . . ?
C24 Fe2 C32 124.2(3) . . ?
C25 Fe2 C32 162.3(3) . . ?
C31 Fe2 C32 40.8(3) . . ?
C24 Fe2 C23 41.1(2) . . ?
C25 Fe2 C23 69.5(2) . . ?
C31 Fe2 C23 121.6(3) . . ?
C32 Fe2 C23 106.6(3) . . ?
C24 Fe2 C30 158.9(3) . . ?
C25 Fe2 C30 121.5(3) . . ?
C31 Fe2 C30 41.0(3) . . ?
C32 Fe2 C30 68.6(3) . . ?
C23 Fe2 C30 158.2(3) . . ?
C24 Fe2 C29 124.3(3) . . ?
C25 Fe2 C29 109.1(3) . . ?
C31 Fe2 C29 68.3(3) . . ?
C32 Fe2 C29 68.1(3) . . ?
C23 Fe2 C29 159.5(3) . . ?
C30 Fe2 C29 40.3(3) . . ?
C24 Fe2 C28 109.4(3) . . ?
C25 Fe2 C28 126.2(3) . . ?
C31 Fe2 C28 68.4(3) . . ?
C32 Fe2 C28 40.4(3) . . ?
C23 Fe2 C28 122.6(2) . . ?
C30 Fe2 C28 68.3(3) . . ?
C29 Fe2 C28 40.6(3) . . ?
C24 Fe2 C26 68.5(2) . . ?
C25 Fe2 C26 40.3(2) . . ?
C31 Fe2 C26 120.1(3) . . ?
C32 Fe2 C26 155.9(3) . . ?
C23 Fe2 C26 68.5(2) . . ?
C30 Fe2 C26 106.7(3) . . ?
C29 Fe2 C26 124.6(3) . . ?
C28 Fe2 C26 161.9(3) . . ?
C24 Fe2 C27 68.2(2) . . ?
C25 Fe2 C27 68.2(2) . . ?
C31 Fe2 C27 105.5(3) . . ?
C32 Fe2 C27 120.8(3) . . ?
C23 Fe2 C27 40.5(2) . . ?
C30 Fe2 C27 122.4(3) . . ?
C29 Fe2 C27 159.5(3) . . ?
C28 Fe2 C27 157.2(3) . . ?
C26 Fe2 C27 40.3(2) . . ?
C2 P1 C17 102.8(3) . . ?
C2 P1 C11 111.4(3) . . ?
C17 P1 C11 100.5(3) . . ?
C2 P1 Pd1 112.4(2) . . ?
C17 P1 Pd1 118.05(19) . . ?
C11 P1 Pd1 110.9(2) . . ?
C24 P2 C33 108.1(3) . . ?
C24 P2 C39 100.6(3) . . ?
C33 P2 C39 103.0(3) . . ?
C24 P2 Pd1 111.8(2) . . ?
C33 P2 Pd1 116.9(2) . . ?
C39 P2 Pd1 114.9(2) . . ?
Cl4A Cl4 C46 52.7(4) . . ?
Cl4A Cl4 H46C 81.2 . . ?
C46 Cl4 H46C 32.4 . . ?
C46 Cl4A Cl4 69.1(5) . . ?
C46 Cl4A H46B 38.8 . . ?
Cl4 Cl4A H46B 107.3 . . ?
C5 C1 C2 106.7(5) . . ?
C5 C1 Hg1 126.9(4) . . ?
C2 C1 Hg1 126.4(4) . . ?
C5 C1 Fe1 69.1(3) . . ?
C2 C1 Fe1 68.2(3) . . ?
Hg1 C1 Fe1 128.1(3) . . ?
C3 C2 C1 107.7(5) . . ?
C3 C2 P1 127.8(4) . . ?
C1 C2 P1 123.4(4) . . ?
C3 C2 Fe1 69.0(3) . . ?
C1 C2 Fe1 70.4(3) . . ?
P1 C2 Fe1 134.9(3) . . ?
C4 C3 C2 108.3(5) . . ?
C4 C3 Fe1 70.1(3) . . ?
C2 C3 Fe1 69.6(3) . . ?
C4 C3 H3 125.8 . . ?
C2 C3 H3 125.8 . . ?
Fe1 C3 H3 125.8 . . ?
C3 C4 C5 107.8(5) . . ?
C3 C4 Fe1 69.2(3) . . ?
C5 C4 Fe1 69.8(3) . . ?
C3 C4 H4 126.1 . . ?
C5 C4 H4 126.1 . . ?
Fe1 C4 H4 126.1 . . ?
C1 C5 C4 109.4(5) . . ?
C1 C5 Fe1 70.6(3) . . ?
C4 C5 Fe1 69.4(3) . . ?
C1 C5 H5 125.3 . . ?
C4 C5 H5 125.3 . . ?
Fe1 C5 H5 125.3 . . ?
C7 C6 C10 108.5(6) . . ?
C7 C6 Fe1 70.0(3) . . ?
C10 C6 Fe1 69.7(3) . . ?
C7 C6 H6 125.7 . . ?
C10 C6 H6 125.7 . . ?
Fe1 C6 H6 125.7 . . ?
C6 C7 C8 107.9(6) . . ?
C6 C7 Fe1 69.7(3) . . ?
C8 C7 Fe1 69.8(3) . . ?
C6 C7 H7 126.0 . . ?
C8 C7 H7 126.0 . . ?
Fe1 C7 H7 126.0 . . ?
C7 C8 C9 107.1(6) . . ?
C7 C8 Fe1 69.5(3) . . ?
C9 C8 Fe1 68.9(3) . . ?
C7 C8 H8 126.4 . . ?
C9 C8 H8 126.4 . . ?
Fe1 C8 H8 126.4 . . ?
C10 C9 C8 108.3(6) . . ?
C10 C9 Fe1 70.2(3) . . ?
C8 C9 Fe1 70.0(3) . . ?
C10 C9 H9 125.8 . . ?
C8 C9 H9 125.8 . . ?
Fe1 C9 H9 125.8 . . ?
C9 C10 C6 108.1(6) . . ?
C9 C10 Fe1 69.6(4) . . ?
C6 C10 Fe1 69.7(3) . . ?
C9 C10 H10 126.0 . . ?
C6 C10 H10 126.0 . . ?
Fe1 C10 H10 126.0 . . ?
C16 C11 C12 119.0(6) . . ?
C16 C11 P1 123.3(5) . . ?
C12 C11 P1 117.7(5) . . ?
C13 C12 C11 120.0(6) . . ?
C13 C12 H12 120.0 . . ?
C11 C12 H12 120.0 . . ?
C14 C13 C12 120.5(7) . . ?
C14 C13 H13 119.7 . . ?
C12 C13 H13 119.7 . . ?
C15 C14 C13 119.7(6) . . ?
C15 C14 H14 120.1 . . ?
C13 C14 H14 120.1 . . ?
C14 C15 C16 120.4(6) . . ?
C14 C15 H15 119.8 . . ?
C16 C15 H15 119.8 . . ?
C11 C16 C15 120.4(6) . . ?
C11 C16 H16 119.8 . . ?
C15 C16 H16 119.8 . . ?
C18 C17 C22 117.4(6) . . ?
C18 C17 P1 120.0(5) . . ?
C22 C17 P1 122.6(5) . . ?
C19 C18 C17 121.7(6) . . ?
C19 C18 H18 119.2 . . ?
C17 C18 H18 119.2 . . ?
C20 C19 C18 120.0(6) . . ?
C20 C19 H19 120.0 . . ?
C18 C19 H19 120.0 . . ?
C21 C20 C19 119.7(6) . . ?
C21 C20 H20 120.2 . . ?
C19 C20 H20 120.2 . . ?
C20 C21 C22 120.6(6) . . ?
C20 C21 H21 119.7 . . ?
C22 C21 H21 119.7 . . ?
C21 C22 C17 120.6(6) . . ?
C21 C22 H22 119.7 . . ?
C17 C22 H22 119.7 . . ?
C27 C23 C24 106.8(5) . . ?
C27 C23 Fe2 70.1(3) . . ?
C24 C23 Fe2 68.5(3) . . ?
C27 C23 Hg1 127.9(4) . . ?
C24 C23 Hg1 125.2(4) . . ?
Fe2 C23 Hg1 123.4(3) . . ?
C23 C24 C25 108.3(5) . . ?
C23 C24 P2 124.2(4) . . ?
C25 C24 P2 126.2(4) . . ?
C23 C24 Fe2 70.4(3) . . ?
C25 C24 Fe2 69.5(3) . . ?
P2 C24 Fe2 136.0(3) . . ?
C26 C25 C24 107.3(5) . . ?
C26 C25 Fe2 70.7(3) . . ?
C24 C25 Fe2 68.9(3) . . ?
C26 C25 H25 126.3 . . ?
C24 C25 H25 126.3 . . ?
Fe2 C25 H25 126.3 . . ?
C25 C26 C27 108.5(5) . . ?
C25 C26 Fe2 69.0(3) . . ?
C27 C26 Fe2 69.9(3) . . ?
C25 C26 H26 125.8 . . ?
C27 C26 H26 125.8 . . ?
Fe2 C26 H26 125.8 . . ?
C26 C27 C23 109.1(5) . . ?
C26 C27 Fe2 69.8(3) . . ?
C23 C27 Fe2 69.5(3) . . ?
C26 C27 H27 125.4 . . ?
C23 C27 H27 125.4 . . ?
Fe2 C27 H27 125.4 . . ?
C32 C28 C29 107.9(6) . . ?
C32 C28 Fe2 69.7(4) . . ?
C29 C28 Fe2 69.7(4) . . ?
C32 C28 H28 126.0 . . ?
C29 C28 H28 126.0 . . ?
Fe2 C28 H28 126.0 . . ?
C30 C29 C28 108.6(6) . . ?
C30 C29 Fe2 69.9(4) . . ?
C28 C29 Fe2 69.7(4) . . ?
C30 C29 H29 125.7 . . ?
C28 C29 H29 125.7 . . ?
Fe2 C29 H29 125.7 . . ?
C29 C30 C31 107.4(6) . . ?
C29 C30 Fe2 69.8(4) . . ?
C31 C30 Fe2 68.8(4) . . ?
C29 C30 H30 126.3 . . ?
C31 C30 H30 126.3 . . ?
Fe2 C30 H30 126.3 . . ?
C32 C31 C30 108.1(6) . . ?
C32 C31 Fe2 70.2(4) . . ?
C30 C31 Fe2 70.2(4) . . ?
C32 C31 H31 125.9 . . ?
C30 C31 H31 125.9 . . ?
Fe2 C31 H31 125.9 . . ?
C28 C32 C31 108.0(6) . . ?
C28 C32 Fe2 69.9(4) . . ?
C31 C32 Fe2 69.0(4) . . ?
C28 C32 H32 126.0 . . ?
C31 C32 H32 126.0 . . ?
Fe2 C32 H32 126.0 . . ?
C34 C33 C38 118.7(6) . . ?
C34 C33 P2 120.2(5) . . ?
C38 C33 P2 121.1(5) . . ?
C33 C34 C35 120.1(7) . . ?
C33 C34 H34 120.0 . . ?
C35 C34 H34 120.0 . . ?
C36 C35 C34 120.6(7) . . ?
C36 C35 H35 119.7 . . ?
C34 C35 H35 119.7 . . ?
C37 C36 C35 119.1(7) . . ?
C37 C36 H36 120.4 . . ?
C35 C36 H36 120.4 . . ?
C38 C37 C36 120.9(7) . . ?
C38 C37 H37 119.5 . . ?
C36 C37 H37 119.5 . . ?
C37 C38 C33 120.6(6) . . ?
C37 C38 H38 119.7 . . ?
C33 C38 H38 119.7 . . ?
C40 C39 C44 118.2(6) . . ?
C40 C39 P2 120.7(5) . . ?
C44 C39 P2 120.8(5) . . ?
C41 C40 C39 121.6(6) . . ?
C41 C40 H40 119.2 . . ?
C39 C40 H40 119.2 . . ?
C40 C41 C42 119.5(6) . . ?
C40 C41 H41 120.2 . . ?
C42 C41 H41 120.2 . . ?
C43 C42 C41 119.5(6) . . ?
C43 C42 H42 120.3 . . ?
C41 C42 H42 120.3 . . ?
C44 C43 C42 120.7(6) . . ?
C44 C43 H43 119.7 . . ?
C42 C43 H43 119.7 . . ?
C43 C44 C39 120.5(6) . . ?
C43 C44 H44 119.8 . . ?
C39 C44 H44 119.8 . . ?
Cl2 C45 Pd1 105.9(3) . . ?
Cl2 C45 H45A 110.6 . . ?
Pd1 C45 H45A 110.6 . . ?
Cl2 C45 H45B 110.6 . . ?
Pd1 C45 H45B 110.6 . . ?
H45A C45 H45B 108.7 . . ?
Cl4A C46 Cl3 120.5(6) . . ?
Cl4A C46 Cl4 58.2(5) . . ?
Cl3 C46 Cl4 110.6(5) . . ?
Cl4A C46 H46A 129.1 . . ?
Cl3 C46 H46A 110.2 . . ?
Cl4 C46 H46A 108.9 . . ?
Cl4A C46 H46B 52.4 . . ?
Cl3 C46 H46B 111.0 . . ?
Cl4 C46 H46B 109.8 . . ?
H46A C46 H46B 106.1 . . ?
Cl4A C46 H46C 107.1 . . ?
Cl3 C46 H46C 108.5 . . ?
Cl4 C46 H46C 55.7 . . ?
H46A C46 H46C 57.3 . . ?
H46B C46 H46C 140.4 . . ?
Cl4A C46 H46D 106.8 . . ?
Cl3 C46 H46D 108.0 . . ?
Cl4 C46 H46D 140.7 . . ?
H46A C46 H46D 49.1 . . ?
H46B C46 H46D 61.1 . . ?
H46C C46 H46D 104.9 . . ?
Cl6 C47 Cl5 112.8(7) . . ?
Cl6 C47 H47A 109.0 . . ?
Cl5 C47 H47A 109.0 . . ?
Cl6 C47 H47B 109.0 . . ?
Cl5 C47 H47B 109.0 . . ?
H47A C47 H47B 107.8 . . ?

loop_
_geom_bond_atom_site_label_1
_geom_bond_atom_site_label_2
_geom_bond_distance
_geom_bond_site_symmetry_2
_geom_bond_publ_flag
Hg1 C1 2.066(6) . ?
Hg1 C23 2.077(6) . ?
Hg1 Pd1 2.9784(10) . ?
Pd1 C45 2.038(6) . ?
Pd1 P1 2.3376(17) . ?
Pd1 P2 2.3591(17) . ?
Pd1 Cl1 2.4016(15) . ?
Fe1 C3 2.040(6) . ?
Fe1 C9 2.043(6) . ?
Fe1 C2 2.047(6) . ?
Fe1 C10 2.051(6) . ?
Fe1 C4 2.052(6) . ?
Fe1 C6 2.052(6) . ?
Fe1 C7 2.055(6) . ?
Fe1 C5 2.057(6) . ?
Fe1 C8 2.059(6) . ?
Fe1 C1 2.078(6) . ?
Fe2 C24 2.030(6) . ?
Fe2 C25 2.038(6) . ?
Fe2 C31 2.038(7) . ?
Fe2 C32 2.055(6) . ?
Fe2 C23 2.055(6) . ?
Fe2 C30 2.056(6) . ?
Fe2 C29 2.056(6) . ?
Fe2 C28 2.057(6) . ?
Fe2 C26 2.061(6) . ?
Fe2 C27 2.063(6) . ?
P1 C2 1.799(6) . ?
P1 C17 1.827(6) . ?
P1 C11 1.831(6) . ?
P2 C24 1.805(6) . ?
P2 C33 1.823(6) . ?
P2 C39 1.829(6) . ?
Cl2 C45 1.811(6) . ?
Cl3 C46 1.745(11) . ?
Cl4 Cl4A 1.643(8) . ?
Cl4 C46 1.807(12) . ?
Cl4 H46C 1.4935 . ?
Cl4A C46 1.538(12) . ?
Cl4A H46B 1.2179 . ?
Cl5 C47 1.771(12) . ?
Cl6 C47 1.752(14) . ?
C1 C5 1.427(8) . ?
C1 C2 1.460(8) . ?
C2 C3 1.443(8) . ?
C3 C4 1.423(8) . ?
C3 H3 1.0000 . ?
C4 C5 1.435(8) . ?
C4 H4 1.0000 . ?
C5 H5 1.0000 . ?
C6 C7 1.416(9) . ?
C6 C10 1.422(9) . ?
C6 H6 1.0000 . ?
C7 C8 1.430(9) . ?
C7 H7 1.0000 . ?
C8 C9 1.440(9) . ?
C8 H8 1.0000 . ?
C9 C10 1.407(9) . ?
C9 H9 1.0000 . ?
C10 H10 1.0000 . ?
C11 C16 1.381(9) . ?
C11 C12 1.398(9) . ?
C12 C13 1.385(9) . ?
C12 H12 0.9500 . ?
C13 C14 1.383(10) . ?
C13 H13 0.9500 . ?
C14 C15 1.368(10) . ?
C14 H14 0.9500 . ?
C15 C16 1.394(9) . ?
C15 H15 0.9500 . ?
C16 H16 0.9500 . ?
C17 C18 1.400(8) . ?
C17 C22 1.400(8) . ?
C18 C19 1.382(9) . ?
C18 H18 0.9500 . ?
C19 C20 1.379(9) . ?
C19 H19 0.9500 . ?
C20 C21 1.381(9) . ?
C20 H20 0.9500 . ?
C21 C22 1.392(9) . ?
C21 H21 0.9500 . ?
C22 H22 0.9500 . ?
C23 C27 1.424(8) . ?
C23 C24 1.433(8) . ?
C24 C25 1.446(8) . ?
C25 C26 1.413(9) . ?
C25 H25 1.0000 . ?
C26 C27 1.419(9) . ?
C26 H26 1.0000 . ?
C27 H27 1.0000 . ?
C28 C32 1.418(10) . ?
C28 C29 1.428(9) . ?
C28 H28 1.0000 . ?
C29 C30 1.417(10) . ?
C29 H29 1.0000 . ?
C30 C31 1.434(9) . ?
C30 H30 1.0000 . ?
C31 C32 1.426(10) . ?
C31 H31 1.0000 . ?
C32 H32 1.0000 . ?
C33 C34 1.391(8) . ?
C33 C38 1.400(9) . ?
C34 C35 1.391(10) . ?
C34 H34 0.9500 . ?
C35 C36 1.384(11) . ?
C35 H35 0.9500 . ?
C36 C37 1.385(10) . ?
C36 H36 0.9500 . ?
C37 C38 1.370(9) . ?
C37 H37 0.9500 . ?
C38 H38 0.9500 . ?
C39 C40 1.392(8) . ?
C39 C44 1.399(8) . ?
C40 C41 1.381(8) . ?
C40 H40 0.9500 . ?
C41 C42 1.393(9) . ?
C41 H41 0.9500 . ?
C42 C43 1.391(9) . ?
C42 H42 0.9500 . ?
C43 C44 1.379(9) . ?
C43 H43 0.9500 . ?
C44 H44 0.9500 . ?
C45 H45A 0.9900 . ?
C45 H45B 0.9900 . ?
C46 H46A 0.9810 . ?
C46 H46B 0.9641 . ?
C46 H46C 0.9688 . ?
C46 H46D 0.9781 . ?
C47 H47A 0.9900 . ?
C47 H47B 0.9900 . ?
